data_2205239
loop_
_publ_author_name
'Fu-You Pan'
'Jian-Guo Yang'

_publ_section_title
;
 3-[(4-Fluorophenyl)methylenehydrazinocarbonyl]-1<i>H</i>-1,2,4-triazole
 monohydrate
;
_journal_issue 3
_journal_name_full 'Acta Crystallographica Section E'
_journal_page_first o712
_journal_page_last o713
_journal_paper_doi 10.1107/S1600536805004162
_journal_volume 61
_journal_year 2005
_chemical_formula_iupac 'C10 H8 F N5 O, H2 O'
_chemical_formula_moiety 'C10 H8 F N5 O, H2 O'
_chemical_formula_sum 'C10 H10 F N5 O2'
_chemical_formula_weight 251.23
_chemical_name_systematic
;
3-[(4-Fluorophenyl)methylenehydrazinocarbonyl]-1H-1,2,4-triazole
monohydrate
;
_space_group_IT_number 14
_symmetry_cell_setting monoclinic
_symmetry_space_group_name_Hall '-P 2ybc'
_symmetry_space_group_name_H-M 'P 1 21/c 1'
_atom_sites_solution_hydrogens geom
_atom_sites_solution_primary direct
_atom_sites_solution_secondary difmap
_audit_creation_method SHELXL-97
_cell_angle_alpha 90.00
_cell_angle_beta 93.70(2)
_cell_angle_gamma 90.00
_cell_formula_units_Z 4
_cell_length_a 21.394(2)
_cell_length_b 7.796(2)
_cell_length_c 6.918(2)
_cell_measurement_reflns_used 25
_cell_measurement_temperature 295(2)
_cell_measurement_theta_max 12.48
_cell_measurement_theta_min 8.37
_cell_volume 1151.4(5)
_computing_cell_refinement 'CAD-4 Software'
_computing_data_collection 'CAD-4 Software (Enraf--Nonius, 1989)'
_computing_data_reduction 'CAD-4 Software'
_computing_molecular_graphics 'SHELXTL (Bruker, 2002)'
_computing_publication_material SHELXL97
_computing_structure_refinement 'SHELXL97 (Sheldrick, 1997)'
_computing_structure_solution 'SHELXS97 (Sheldrick, 1997)'
_diffrn_ambient_temperature 295(2)
_diffrn_measured_fraction_theta_full 0.998
_diffrn_measured_fraction_theta_max 0.998
_diffrn_measurement_device_type 'Enraf--Nonius CAD-4'
_diffrn_measurement_method \w/2\q
_diffrn_radiation_monochromator graphite
_diffrn_radiation_source 'fine-focus sealed tube'
_diffrn_radiation_type MoK\a
_diffrn_radiation_wavelength 0.71073
_diffrn_reflns_av_R_equivalents 0.0643
_diffrn_reflns_av_sigmaI/netI 0.1398
_diffrn_reflns_limit_h_max 25
_diffrn_reflns_limit_h_min -25
_diffrn_reflns_limit_k_max 1
_diffrn_reflns_limit_k_min -9
_diffrn_reflns_limit_l_max 8
_diffrn_reflns_limit_l_min 0
_diffrn_reflns_number 2623
_diffrn_reflns_theta_full 25.18
_diffrn_reflns_theta_max 25.18
_diffrn_reflns_theta_min 2.78
_diffrn_standards_decay_% 0
_diffrn_standards_interval_time 60
_diffrn_standards_number 3
_exptl_absorpt_coefficient_mu 0.117
_exptl_absorpt_correction_type none
_exptl_crystal_colour Colourless
_exptl_crystal_density_diffrn 1.449
_exptl_crystal_density_method 'not measured'
_exptl_crystal_description Block
_exptl_crystal_F_000 520
_exptl_crystal_size_max 0.20
_exptl_crystal_size_mid 0.20
_exptl_crystal_size_min 0.10
_refine_diff_density_max 0.285
_refine_diff_density_min -0.255
_refine_ls_extinction_method none
_refine_ls_goodness_of_fit_ref 1.011
_refine_ls_hydrogen_treatment mixed
_refine_ls_matrix_type full
_refine_ls_number_parameters 171
_refine_ls_number_reflns 2072
_refine_ls_number_restraints 3
_refine_ls_restrained_S_all 1.010
_refine_ls_R_factor_all 0.2202
_refine_ls_R_factor_gt 0.0569
_refine_ls_shift/su_max 0.006
_refine_ls_shift/su_mean 0.000
_refine_ls_structure_factor_coef Fsqd
_refine_ls_weighting_details 'calc w = 1/[\s^2^(Fo^2^)+(0.0903P)^2^] where P = (Fo^2^+2Fc^2^)/3'
_refine_ls_weighting_scheme calc
_refine_ls_wR_factor_gt 0.1315
_refine_ls_wR_factor_ref 0.1888
_reflns_number_gt 786
_reflns_number_total 2072
_reflns_threshold_expression I>2\s(I)
_cod_data_source_file ci6525.cif
_cod_data_source_block I
_cod_depositor_comments
;
The following automatic conversions were performed:
'_symmetry_cell_setting' value 'Monoclinic' changed to 'monoclinic'
according to '/home/saulius/struct/CIF-dictionaries/cif_core.dic'
dictionary named 'cif_core.dic' version 2.4.1 from 2010-06-29.

Automatic conversion script
Id: cif_fix_enum 1527 2010-12-29 10:47:43Z saulius 

The following automatic conversions were performed:

'_symmetry_cell_setting' value 'Monoclinic' changed to 'monoclinic'
according to /home/saulius/struct/CIF-dictionaries/cif_core.dic
dictionary named 'cif_core.dic' version 2.4.1 from 2010-06-29.

Automatic conversion script
Id: cif_fix_values 1715 2011-07-08 13:25:40Z adriana 
;
_cod_original_sg_symbol_H-M 'P 21/c'
_cod_database_code 2205239
_cod_database_fobs_code 2205239

loop_
_symmetry_equiv_pos_as_xyz
'x, y, z'
'-x, y+1/2, -z+1/2'
'-x, -y, -z'
'x, -y-1/2, z-1/2'

loop_
_atom_site_label
_atom_site_fract_x
_atom_site_fract_y
_atom_site_fract_z
_atom_site_U_iso_or_equiv
_atom_site_adp_type
_atom_site_calc_flag
_atom_site_refinement_flags
_atom_site_occupancy
_atom_site_type_symbol
F1 0.95154(15) 1.2356(5) 0.8822(6) 0.1019(14) Uani d . 1 F
O1 0.60776(13) 0.8066(4) 0.3476(5) 0.0479(9) Uani d . 1 O
H21 0.694(2) 0.326(5) 0.792(10) 0.12(3) Uiso d D 1 H
H22 0.715(3) 0.483(6) 0.862(8) 0.14(3) Uiso d D 1 H
O2 0.72091(17) 0.4040(5) 0.7805(6) 0.0559(10) Uani d D 1 O
N1 0.72591(16) 0.7843(4) 0.5281(5) 0.0376(10) Uani d . 1 N
N2 0.68875(15) 0.6451(5) 0.4747(5) 0.0376(10) Uani d . 1 N
H2 0.7027 0.5429 0.4961 0.045 Uiso calc R 1 H
N3 0.53760(18) 0.5053(5) 0.2974(6) 0.0452(10) Uani d . 1 N
N4 0.62348(17) 0.3459(5) 0.3700(6) 0.0459(11) Uani d . 1 N
N5 0.52421(17) 0.3365(5) 0.2802(6) 0.0475(11) Uani d . 1 N
H5 0.4879 0.2947 0.2462 0.057 Uiso calc R 1 H
C1 0.9093(2) 1.1180(8) 0.8123(8) 0.0631(17) Uani d . 1 C
C2 0.9296(3) 0.9550(9) 0.7828(9) 0.0736(19) Uani d . 1 C
H2A 0.9715 0.9256 0.8089 0.088 Uiso calc R 1 H
C3 0.8865(2) 0.8346(8) 0.7133(8) 0.0614(15) Uani d . 1 C
H3 0.8996 0.7224 0.6945 0.074 Uiso calc R 1 H
C4 0.8248(2) 0.8767(6) 0.6713(7) 0.0425(12) Uani d . 1 C
C5 0.8058(2) 1.0450(6) 0.7086(7) 0.0493(13) Uani d . 1 C
H5A 0.7640 1.0758 0.6852 0.059 Uiso calc R 1 H
C6 0.8485(2) 1.1645(7) 0.7797(7) 0.0562(14) Uani d . 1 C
H6 0.8359 1.2760 0.8052 0.067 Uiso calc R 1 H
C7 0.7804(2) 0.7471(6) 0.6035(6) 0.0419(12) Uani d . 1 C
H7 0.7918 0.6323 0.6151 0.050 Uiso calc R 1 H
C8 0.63178(19) 0.6675(6) 0.3907(6) 0.0342(10) Uani d . 1 C
C9 0.59735(19) 0.5051(5) 0.3517(6) 0.0338(10) Uani d . 1 C
C10 0.5749(2) 0.2456(6) 0.3230(7) 0.0465(13) Uani d . 1 C
H10 0.5764 0.1264 0.3208 0.056 Uiso calc R 1 H

loop_
_atom_site_aniso_label
_atom_site_aniso_U_11
_atom_site_aniso_U_22
_atom_site_aniso_U_33
_atom_site_aniso_U_12
_atom_site_aniso_U_13
_atom_site_aniso_U_23
F1 0.076(2) 0.107(3) 0.121(3) -0.045(2) -0.004(2) -0.034(2)
O1 0.0483(19) 0.0316(18) 0.063(2) 0.0024(16) 0.0002(17) 0.0082(16)
O2 0.059(2) 0.038(2) 0.070(3) -0.002(2) -0.0008(18) 0.003(2)
N1 0.040(2) 0.032(2) 0.041(2) -0.0035(18) 0.0016(18) -0.0013(17)
N2 0.040(2) 0.025(2) 0.047(2) -0.0010(17) 0.0028(18) -0.0065(17)
N3 0.048(2) 0.030(2) 0.058(3) -0.0037(19) 0.002(2) -0.004(2)
N4 0.047(2) 0.029(2) 0.060(3) 0.001(2) -0.001(2) -0.003(2)
N5 0.049(2) 0.030(2) 0.063(3) -0.008(2) 0.004(2) -0.006(2)
C1 0.048(3) 0.079(5) 0.062(4) -0.027(3) 0.002(3) -0.009(3)
C2 0.049(3) 0.087(5) 0.083(5) -0.004(3) -0.007(3) -0.019(4)
C3 0.055(3) 0.066(4) 0.062(4) 0.009(3) -0.001(3) -0.012(3)
C4 0.045(3) 0.043(3) 0.040(3) 0.000(2) 0.004(2) 0.001(2)
C5 0.048(3) 0.048(3) 0.052(3) -0.003(3) 0.004(2) -0.001(3)
C6 0.068(4) 0.045(3) 0.056(4) -0.015(3) 0.005(3) -0.010(3)
C7 0.048(3) 0.039(3) 0.039(3) 0.000(2) 0.010(2) 0.001(2)
C8 0.035(2) 0.034(3) 0.034(3) 0.001(2) 0.003(2) 0.003(2)
C9 0.034(2) 0.032(3) 0.034(3) 0.001(2) -0.001(2) -0.001(2)
C10 0.052(3) 0.030(2) 0.056(4) 0.001(3) -0.004(2) -0.003(2)

loop_
_atom_type_symbol
_atom_type_description
_atom_type_scat_dispersion_real
_atom_type_scat_dispersion_imag
_atom_type_scat_source
C C 0.0033 0.0016 'International Tables Vol C Tables 4.2.6.8 and 6.1.1.4'
H H 0.0000 0.0000 'International Tables Vol C Tables 4.2.6.8 and 6.1.1.4'
N N 0.0061 0.0033 'International Tables Vol C Tables 4.2.6.8 and 6.1.1.4'
O O 0.0106 0.0060 'International Tables Vol C Tables 4.2.6.8 and 6.1.1.4'
F F 0.0171 0.0103 'International Tables Vol C Tables 4.2.6.8 and 6.1.1.4'

loop_
_geom_angle_atom_site_label_1
_geom_angle_atom_site_label_2
_geom_angle_atom_site_label_3
_geom_angle
H21 O2 H22 109(3)
C7 N1 N2 115.1(4)
C8 N2 N1 120.6(4)
C8 N2 H2 119.7
N1 N2 H2 119.7
C9 N3 N5 102.8(4)
C10 N4 C9 101.7(4)
C10 N5 N3 109.8(4)
C10 N5 H5 125.1
N3 N5 H5 125.1
C6 C1 F1 119.3(6)
C6 C1 C2 122.5(5)
F1 C1 C2 118.2(5)
C1 C2 C3 118.2(5)
C1 C2 H2A 120.9
C3 C2 H2A 120.9
C4 C3 C2 121.5(5)
C4 C3 H3 119.2
C2 C3 H3 119.2
C3 C4 C5 118.1(5)
C3 C4 C7 120.4(5)
C5 C4 C7 121.4(4)
C6 C5 C4 120.4(5)
C6 C5 H5A 119.8
C4 C5 H5A 119.8
C1 C6 C5 119.1(5)
C1 C6 H6 120.4
C5 C6 H6 120.4
N1 C7 C4 122.5(4)
N1 C7 H7 118.7
C4 C7 H7 118.7
O1 C8 N2 125.5(4)
O1 C8 C9 121.0(4)
N2 C8 C9 113.5(4)
N3 C9 N4 114.5(4)
N3 C9 C8 121.1(4)
N4 C9 C8 124.4(4)
N5 C10 N4 111.2(4)
N5 C10 H10 124.4
N4 C10 H10 124.4

loop_
_geom_bond_atom_site_label_1
_geom_bond_atom_site_label_2
_geom_bond_distance
F1 C1 1.355(6)
O1 C8 1.229(5)
O2 H21 0.850(10)
O2 H22 0.850(10)
N1 C7 1.279(5)
N1 N2 1.382(4)
N2 C8 1.328(5)
N2 H2 0.86
N3 C9 1.309(5)
N3 N5 1.351(5)
N4 C10 1.325(5)
N4 C9 1.364(5)
N5 C10 1.312(5)
N5 H5 0.86
C1 C6 1.355(7)
C1 C2 1.363(8)
C2 C3 1.380(7)
C2 H2A 0.93
C3 C4 1.373(6)
C3 H3 0.93
C4 C5 1.403(6)
C4 C7 1.445(6)
C5 C6 1.374(6)
C5 H5A 0.93
C6 H6 0.93
C7 H7 0.93
C8 C9 1.481(6)
C10 H10 0.93

loop_
_geom_hbond_atom_site_label_D
_geom_hbond_atom_site_label_H
_geom_hbond_atom_site_label_A
_geom_hbond_site_symmetry_A
_geom_hbond_distance_DH
_geom_hbond_distance_HA
_geom_hbond_distance_DA
_geom_hbond_angle_DHA
N5 H5 N3 2_645 0.86 2.34 2.934(5) 127
N5 H5 O1 2_645 0.86 2.11 2.913(5) 155
N2 H2 O2 . 0.86 2.26 2.880(5) 129
O2 H22 N1 4_576 0.850(10) 2.16(2) 2.971(5) 161(6)
O2 H21 N4 4_566 0.850(10) 2.11(2) 2.948(5) 169(6)

loop_
_geom_torsion_atom_site_label_1
_geom_torsion_atom_site_label_2
_geom_torsion_atom_site_label_3
_geom_torsion_atom_site_label_4
_geom_torsion
C7 N1 N2 C8 -178.4(4)
C9 N3 N5 C10 -0.1(5)
C6 C1 C2 C3 1.4(9)
F1 C1 C2 C3 179.4(5)
C1 C2 C3 C4 1.1(9)
C2 C3 C4 C5 -2.7(8)
C2 C3 C4 C7 -178.4(5)
C3 C4 C5 C6 2.0(7)
C7 C4 C5 C6 177.6(5)
F1 C1 C6 C5 179.9(5)
C2 C1 C6 C5 -2.1(9)
C4 C5 C6 C1 0.3(8)
N2 N1 C7 C4 -178.7(4)
C3 C4 C7 N1 -166.4(5)
C5 C4 C7 N1 18.1(7)
N1 N2 C8 O1 2.4(6)
N1 N2 C8 C9 -177.2(4)
N5 N3 C9 N4 0.2(5)
N5 N3 C9 C8 -179.2(4)
C10 N4 C9 N3 -0.2(5)
C10 N4 C9 C8 179.1(4)
O1 C8 C9 N3 -10.2(7)
N2 C8 C9 N3 169.4(4)
O1 C8 C9 N4 170.5(4)
N2 C8 C9 N4 -9.9(6)
N3 N5 C10 N4 0.0(6)
C9 N4 C10 N5 0.1(5)

loop_
_cod_related_entry_id
_cod_related_entry_database
_cod_related_entry_code
1 ChemSpider 30654784
